data_7039937
loop_
_publ_author_name
'Thirumoorthi, Ramalingam'
'Chivers, Tristram'
'H\"aggman, Susanna'
'Mansikkam\"aki, Akseli'
'Morgan, Ian S.'
'Tuononen, Heikki M.'
'Lahtinen, Manu'
'Konu, Jari'

_publ_section_title
;
 Synthesis of a labile sulfur-centred ligand, [S(H)C(PPh2S)2](-):
 structural diversity in lithium(i), zinc(ii) and nickel(ii) complexes.
;
_journal_issue 32
_journal_name_full 'Dalton transactions (Cambridge, England : 2003)'
_journal_page_first 12691
_journal_page_last 12701
_journal_paper_doi 10.1039/c6dt02565j
_journal_volume 45
_journal_year 2016
_chemical_formula_moiety 'C50 H42 Li2 P4 S6'
_chemical_formula_sum 'C50 H42 Li2 P4 S6'
_chemical_formula_weight 972.95
_chemical_name_systematic
;
 ?
;
_chemical_properties_physical 'Air-sensitive, Moisture-sensitive, Oxygen-sensitive'
_space_group_crystal_system monoclinic
_space_group_IT_number 14
_space_group_name_Hall '-P 2ybc'
_space_group_name_H-M_alt 'P 1 21/c 1'
_symmetry_space_group_name_Hall '-P 2ybc'
_symmetry_space_group_name_H-M 'P 1 21/c 1'
_atom_sites_solution_hydrogens geom
_audit_creation_date 2014-09-25
_audit_creation_method
;
Olex2 1.2
(compiled 2014.08.28 svn.r2986 for OlexSys, GUI svn.r4874)
;
_audit_update_record
;
2015-09-15 deposited with the CCDC.
2016-07-19 downloaded from the CCDC.
;
_cell_angle_alpha 90
_cell_angle_beta 94.0727(9)
_cell_angle_gamma 90
_cell_formula_units_Z 2
_cell_length_a 10.69567(12)
_cell_length_b 18.19940(19)
_cell_length_c 11.90927(11)
_cell_measurement_reflns_used 7266
_cell_measurement_temperature 123.01(10)
_cell_measurement_theta_max 76.1950
_cell_measurement_theta_min 4.4150
_cell_volume 2312.34(4)
_computing_cell_refinement
;
CrysAlisPro, Agilent Technologies,
Version 1.171.37.31 (release 14-01-2014 CrysAlis171 .NET)
(compiled Jan 14 2014,18:38:05)
;
_computing_data_collection
;
CrysAlisPro, Agilent Technologies,
Version 1.171.37.31 (release 14-01-2014 CrysAlis171 .NET)
(compiled Jan 14 2014,18:38:05)
;
_computing_data_reduction
;
CrysAlisPro, Agilent Technologies,
Version 1.171.37.31 (release 14-01-2014 CrysAlis171 .NET)
(compiled Jan 14 2014,18:38:05)
;
_computing_molecular_graphics 'Olex2 (Dolomanov et al., 2009)'
_computing_publication_material 'Olex2 (Dolomanov et al., 2009)'
_computing_structure_refinement 'ShelXL (Sheldrick, 2008)'
_diffrn_ambient_environment air
_diffrn_ambient_temperature 123.01(10)
_diffrn_detector 'CCD plate'
_diffrn_detector_area_resol_mean 10.3953
_diffrn_detector_type Atlas
_diffrn_measured_fraction_theta_full 0.997
_diffrn_measured_fraction_theta_max 0.997
_diffrn_measurement_details
;
  1 omega  -49.00   33.00   1.0000   15.0000
omega____ theta____ kappa____ phi______ frames
    -      -41.3676   37.0000  -90.0000 82

  2 omega  -82.00   39.00   1.0000   15.0000
omega____ theta____ kappa____ phi______ frames
    -      -41.3676   19.0000 -150.0000 121

  3 omega   23.00   97.00   1.0000   15.0000
omega____ theta____ kappa____ phi______ frames
    -       41.3676 -125.0000 -120.0000 74

  4 omega   36.00   91.00   1.0000   40.0000
omega____ theta____ kappa____ phi______ frames
    -      112.0000  -30.0000   60.0000 55

  5 omega   57.00  151.00   1.0000   40.0000
omega____ theta____ kappa____ phi______ frames
    -      112.0000  178.0000 -180.0000 94

  6 omega   84.00  178.00   1.0000   40.0000
omega____ theta____ kappa____ phi______ frames
    -      112.0000   30.0000   30.0000 94

  7 omega   36.00   91.00   1.0000   40.0000
omega____ theta____ kappa____ phi______ frames
    -      112.0000  -30.0000  -90.0000 55

  8 omega   36.00  116.00   1.0000   40.0000
omega____ theta____ kappa____ phi______ frames
    -      112.0000 -111.0000  -60.0000 80

  9 omega   39.00   99.00   1.0000   40.0000
omega____ theta____ kappa____ phi______ frames
    -      112.0000  -45.0000  120.0000 60

 10 omega -115.00  -13.00   1.0000   15.0000
omega____ theta____ kappa____ phi______ frames
    -      -41.3676  -57.0000  150.0000 102

 11 omega -118.00   -9.00   1.0000   15.0000
omega____ theta____ kappa____ phi______ frames
    -      -41.3676  -77.0000  -90.0000 109

 12 omega    9.00  118.00   1.0000   15.0000
omega____ theta____ kappa____ phi______ frames
    -       41.3676   77.0000   90.0000 109

 13 omega   86.00  132.00   1.0000   40.0000
omega____ theta____ kappa____ phi______ frames
    -      112.0000   45.0000   90.0000 46
;
_diffrn_measurement_device 'four-circle diffractometer'
_diffrn_measurement_device_type 'SuperNova, Dual, Cu at zero, Atlas'
_diffrn_measurement_method '\w scans'
_diffrn_orient_matrix_UB_11 -0.0250334000
_diffrn_orient_matrix_UB_12 0.0817532000
_diffrn_orient_matrix_UB_13 0.0234100000
_diffrn_orient_matrix_UB_21 0.0055251000
_diffrn_orient_matrix_UB_22 -0.0159184000
_diffrn_orient_matrix_UB_23 0.1272960000
_diffrn_orient_matrix_UB_31 0.1421148000
_diffrn_orient_matrix_UB_32 0.0149932000
_diffrn_orient_matrix_UB_33 0.0084729000
_diffrn_radiation_monochromator mirror
_diffrn_radiation_probe x-ray
_diffrn_radiation_type CuK\a
_diffrn_radiation_wavelength 1.54184
_diffrn_reflns_av_R_equivalents 0.0328
_diffrn_reflns_av_unetI/netI 0.0336
_diffrn_reflns_limit_h_max 12
_diffrn_reflns_limit_h_min -8
_diffrn_reflns_limit_k_max 21
_diffrn_reflns_limit_k_min -21
_diffrn_reflns_limit_l_max 14
_diffrn_reflns_limit_l_min -14
_diffrn_reflns_number 12842
_diffrn_reflns_theta_full 67.684
_diffrn_reflns_theta_max 66.989
_diffrn_reflns_theta_min 4.144
_diffrn_source 'sealed X-ray tube'
_diffrn_source_type 'SuperNova (Cu) X-ray Source'
_exptl_absorpt_coefficient_mu 4.314
_exptl_absorpt_correction_T_max 0.896
_exptl_absorpt_correction_T_min 0.790
_exptl_absorpt_correction_type analytical
_exptl_absorpt_process_details
;
CrysAlisPro, Agilent Technologies,
Version 1.171.37.31 (release 14-01-2014 CrysAlis171 .NET)
(compiled Jan 14 2014,18:38:05)
Analytical numeric absorption correction using a multifaceted crystal
            model based on expressions derived by R.C. Clark & J.S. Reid.
(Clark, R. C. & Reid, J. S. (1995). Acta Cryst. A51, 887-897)
Empirical absorption correction using spherical harmonics,
 implemented in SCALE3 ABSPACK scaling algorithm.
;
_exptl_crystal_colour colourless
_exptl_crystal_colour_primary colourless
_exptl_crystal_density_diffrn 1.397
_exptl_crystal_description block
_exptl_crystal_F_000 1008
_exptl_crystal_size_max 0.0862
_exptl_crystal_size_mid 0.0582
_exptl_crystal_size_min 0.0311
_refine_diff_density_max 1.548
_refine_diff_density_min -0.374
_refine_diff_density_rms 0.066
_refine_ls_extinction_method none
_refine_ls_goodness_of_fit_ref 1.051
_refine_ls_hydrogen_treatment constr
_refine_ls_matrix_type full
_refine_ls_number_parameters 280
_refine_ls_number_reflns 4108
_refine_ls_number_restraints 0
_refine_ls_restrained_S_all 1.051
_refine_ls_R_factor_all 0.0424
_refine_ls_R_factor_gt 0.0369
_refine_ls_shift/su_max 0.001
_refine_ls_shift/su_mean 0.000
_refine_ls_structure_factor_coef Fsqd
_refine_ls_weighting_details 'w=1/[\s^2^(Fo^2^)+(0.0511P)^2^+1.5445P] where P=(Fo^2^+2Fc^2^)/3'
_refine_ls_weighting_scheme calc
_refine_ls_wR_factor_gt 0.0949
_refine_ls_wR_factor_ref 0.0986
_reflns_Friedel_coverage 0.000
_reflns_number_gt 3645
_reflns_number_total 4108
_reflns_threshold_expression 'I > 2\s(I)'
_cod_data_source_file c6dt02565j2.cif
_cod_data_source_block compound_3
_cod_depositor_comments 'Adding full bibliography for 7039937--7039940.cif.'
_cod_database_code 7039937
_shelxl_version_number 2013-3
_chemical_oxdiff_formula 'C50 H42 S6 P4 Li1'
_shelx_space_group_comment
;
The symmetry employed for this shelxl refinement is uniquely defined
by the following loop, which should always be used as a source of
symmetry information in preference to the above space-group names.
They are only intended as comments.
;
_reflns_odcompleteness_completeness 99.63
_reflns_odcompleteness_iscentric 1
_reflns_odcompleteness_theta 66.97
_olex2_refinement_description
;
1. Fixed Uiso
 At 1.2 times of:
  All C(H) groups
2.a Ternary CH refined with riding coordinates:
 C25(H25)
2.b Aromatic/amide H refined with riding coordinates:
 C23(H23), C22(H22), C21(H21), C16(H16), C8(H8), C20(H20), C11(H11), C24(H24),
 C9(H9), C12(H12), C10(H10), C3(H3), C15(H15), C17(H17), C6(H6), C2(H2),
 C18(H18), C4(H4), C5(H5), C14(H14)
;
_olex2_submission_special_instructions 'No special instructions were received'

loop_
_space_group_symop_operation_xyz
'x, y, z'
'-x, y+1/2, -z+1/2'
'-x, -y, -z'
'x, -y-1/2, z-1/2'

loop_
_atom_site_label
_atom_site_type_symbol
_atom_site_fract_x
_atom_site_fract_y
_atom_site_fract_z
_atom_site_U_iso_or_equiv
_atom_site_adp_type
_atom_site_occupancy
_atom_site_site_symmetry_order
_atom_site_calc_flag
_atom_site_refinement_flags_posn
_atom_site_disorder_assembly
_atom_site_disorder_group
S2 S 0.80742(6) 0.39678(3) 0.09049(5) 0.02301(15) Uani 1 1 d . . .
P2 P 0.82425(5) 0.33797(3) -0.04593(4) 0.01473(14) Uani 1 1 d . . .
S1 S 0.76207(6) 0.56235(3) -0.15386(5) 0.02153(15) Uani 1 1 d . . .
S3 S 1.01265(5) 0.43334(3) -0.13990(5) 0.01950(15) Uani 1 1 d . . .
P1 P 0.74467(5) 0.46414(3) -0.22403(4) 0.01503(14) Uani 1 1 d . . .
C13 C 0.9584(2) 0.27610(13) -0.03111(19) 0.0174(5) Uani 1 1 d . . .
C23 C 0.4803(2) 0.24116(16) -0.0420(2) 0.0298(6) Uani 1 1 d . . .
H23 H 0.4068 0.2475 -0.0027 0.036 Uiso 1 1 calc R . .
C22 C 0.4845(2) 0.18628(14) -0.1223(2) 0.0315(6) Uani 1 1 d . . .
H22 H 0.4140 0.1553 -0.1380 0.038 Uiso 1 1 calc R . .
C21 C 0.5913(2) 0.17666(14) -0.1796(2) 0.0305(6) Uani 1 1 d . . .
H21 H 0.5943 0.1388 -0.2342 0.037 Uiso 1 1 calc R . .
C16 C 1.1573(2) 0.17802(15) 0.0000(2) 0.0309(6) Uani 1 1 d . . .
H16 H 1.2248 0.1442 0.0112 0.037 Uiso 1 1 calc R . .
C8 C 0.5448(2) 0.36877(13) -0.27891(18) 0.0170(5) Uani 1 1 d . . .
H8 H 0.5985 0.3459 -0.3287 0.020 Uiso 1 1 calc R . .
C20 C 0.6942(2) 0.22226(13) -0.1575(2) 0.0248(5) Uani 1 1 d . . .
H20 H 0.7673 0.2158 -0.1974 0.030 Uiso 1 1 calc R . .
C19 C 0.6905(2) 0.27790(12) -0.07637(19) 0.0178(5) Uani 1 1 d . . .
C7 C 0.5862(2) 0.42952(12) -0.21531(18) 0.0160(4) Uani 1 1 d . . .
C11 C 0.3864(2) 0.43636(14) -0.13521(19) 0.0217(5) Uani 1 1 d . . .
H11 H 0.3319 0.4596 -0.0866 0.026 Uiso 1 1 calc R . .
C24 C 0.5826(2) 0.28690(14) -0.01858(19) 0.0234(5) Uani 1 1 d . . .
H24 H 0.5791 0.3243 0.0368 0.028 Uiso 1 1 calc R . .
C9 C 0.4252(2) 0.34205(13) -0.26903(18) 0.0195(5) Uani 1 1 d . . .
H9 H 0.3969 0.3004 -0.3118 0.023 Uiso 1 1 calc R . .
C12 C 0.5062(2) 0.46348(13) -0.14391(18) 0.0191(5) Uani 1 1 d . . .
H12 H 0.5339 0.5052 -0.1012 0.023 Uiso 1 1 calc R . .
C10 C 0.3460(2) 0.37557(14) -0.19709(19) 0.0224(5) Uani 1 1 d . . .
H10 H 0.2640 0.3567 -0.1904 0.027 Uiso 1 1 calc R . .
C25 C 0.8577(2) 0.39297(12) -0.16974(18) 0.0160(4) Uani 1 1 d . . .
H25 H 0.8658 0.3573 -0.2327 0.019 Uiso 1 1 calc R . .
C3 C 0.8809(2) 0.44428(15) -0.5376(2) 0.0277(6) Uani 1 1 d . . .
H3 H 0.9533 0.4256 -0.5698 0.033 Uiso 1 1 calc R . .
C15 C 1.1044(3) 0.20795(19) 0.0906(2) 0.0425(8) Uani 1 1 d . . .
H15 H 1.1356 0.1950 0.1646 0.051 Uiso 1 1 calc R . .
C17 C 1.1124(2) 0.19711(14) -0.1085(2) 0.0272(6) Uani 1 1 d . . .
H17 H 1.1490 0.1768 -0.1719 0.033 Uiso 1 1 calc R . .
C1 C 0.7647(2) 0.46592(12) -0.37442(18) 0.0165(5) Uani 1 1 d . . .
C6 C 0.6704(2) 0.49754(13) -0.4440(2) 0.0206(5) Uani 1 1 d . . .
H6 H 0.5975 0.5159 -0.4126 0.025 Uiso 1 1 calc R . .
C2 C 0.8711(2) 0.43921(14) -0.4215(2) 0.0241(5) Uani 1 1 d . . .
H2 H 0.9369 0.4176 -0.3749 0.029 Uiso 1 1 calc R . .
C18 C 1.0135(2) 0.24620(14) -0.1230(2) 0.0241(5) Uani 1 1 d . . .
H18 H 0.9829 0.2596 -0.1970 0.029 Uiso 1 1 calc R . .
C4 C 0.7866(2) 0.47612(13) -0.60592(19) 0.0241(5) Uani 1 1 d . . .
H4 H 0.7940 0.4798 -0.6847 0.029 Uiso 1 1 calc R . .
C5 C 0.6811(2) 0.50270(14) -0.5589(2) 0.0238(5) Uani 1 1 d . . .
H5 H 0.6157 0.5246 -0.6056 0.029 Uiso 1 1 calc R . .
C14 C 1.0056(3) 0.25708(17) 0.0754(2) 0.0341(7) Uani 1 1 d . . .
H14 H 0.9702 0.2778 0.1392 0.041 Uiso 1 1 calc R . .
Li1 Li 0.9765(4) 0.5558(3) -0.0735(4) 0.0302(10) Uani 1 1 d . A 1

loop_
_atom_site_aniso_label
_atom_site_aniso_U_11
_atom_site_aniso_U_22
_atom_site_aniso_U_33
_atom_site_aniso_U_23
_atom_site_aniso_U_13
_atom_site_aniso_U_12
S2 0.0243(3) 0.0256(3) 0.0198(3) -0.0068(2) 0.0064(2) -0.0009(2)
P2 0.0146(3) 0.0163(3) 0.0134(3) 0.0005(2) 0.0015(2) 0.0009(2)
S1 0.0228(3) 0.0175(3) 0.0241(3) -0.0019(2) 0.0003(2) -0.0015(2)
S3 0.0135(3) 0.0224(3) 0.0225(3) 0.0015(2) 0.0008(2) -0.0026(2)
P1 0.0145(3) 0.0157(3) 0.0149(3) 0.0010(2) 0.0012(2) 0.0005(2)
C13 0.0144(11) 0.0186(11) 0.0189(11) 0.0011(9) 0.0003(9) -0.0002(9)
C23 0.0184(13) 0.0417(16) 0.0294(13) 0.0172(12) 0.0016(10) -0.0046(11)
C22 0.0253(14) 0.0240(13) 0.0439(16) 0.0134(12) -0.0071(12) -0.0092(11)
C21 0.0289(14) 0.0196(12) 0.0415(15) -0.0013(11) -0.0068(12) -0.0005(11)
C16 0.0197(13) 0.0277(13) 0.0454(16) 0.0090(12) 0.0031(11) 0.0068(11)
C8 0.0172(11) 0.0209(11) 0.0130(10) 0.0009(9) 0.0012(8) 0.0047(9)
C20 0.0192(12) 0.0208(12) 0.0340(14) -0.0016(10) 0.0001(10) 0.0024(10)
C19 0.0163(11) 0.0174(11) 0.0196(11) 0.0061(9) -0.0006(9) 0.0003(9)
C7 0.0162(11) 0.0182(11) 0.0135(10) 0.0035(9) 0.0005(8) 0.0017(9)
C11 0.0188(12) 0.0282(13) 0.0187(11) -0.0002(10) 0.0044(9) 0.0055(10)
C24 0.0222(13) 0.0295(13) 0.0184(11) 0.0063(10) 0.0014(9) -0.0002(10)
C9 0.0226(12) 0.0207(12) 0.0150(10) 0.0004(9) -0.0010(9) -0.0018(9)
C12 0.0211(12) 0.0210(12) 0.0150(10) -0.0015(9) 0.0007(9) 0.0039(9)
C10 0.0155(12) 0.0302(13) 0.0212(11) 0.0047(10) -0.0003(9) 0.0003(10)
C25 0.0161(11) 0.0157(11) 0.0161(10) -0.0001(9) 0.0015(8) 0.0008(9)
C3 0.0281(14) 0.0319(14) 0.0240(13) -0.0015(11) 0.0084(10) 0.0045(11)
C15 0.0349(16) 0.064(2) 0.0282(14) 0.0181(14) -0.0002(12) 0.0208(15)
C17 0.0196(12) 0.0269(13) 0.0354(14) -0.0047(11) 0.0049(10) 0.0016(10)
C1 0.0177(11) 0.0152(10) 0.0172(11) 0.0020(9) 0.0048(9) -0.0017(9)
C6 0.0174(12) 0.0211(12) 0.0237(12) 0.0037(10) 0.0047(9) -0.0002(9)
C2 0.0221(13) 0.0311(13) 0.0192(11) 0.0042(10) 0.0018(10) 0.0036(10)
C18 0.0226(13) 0.0290(13) 0.0205(12) -0.0034(10) -0.0009(10) 0.0059(10)
C4 0.0328(14) 0.0234(12) 0.0162(11) 0.0015(10) 0.0034(10) -0.0063(10)
C5 0.0251(13) 0.0250(12) 0.0206(12) 0.0062(10) -0.0036(10) -0.0026(10)
C14 0.0329(15) 0.0499(18) 0.0198(12) 0.0075(12) 0.0043(11) 0.0145(13)
Li1 0.029(2) 0.032(2) 0.029(2) 0.0002(19) -0.0002(18) -0.0002(19)

loop_
_atom_type_symbol
_atom_type_description
_atom_type_scat_dispersion_real
_atom_type_scat_dispersion_imag
_atom_type_scat_source
C C 0.0181 0.0091 'International Tables Vol C Tables 4.2.6.8 and 6.1.1.4'
H H 0.0000 0.0000 'International Tables Vol C Tables 4.2.6.8 and 6.1.1.4'
Li Li 0.0008 0.0003 'International Tables Vol C Tables 4.2.6.8 and 6.1.1.4'
P P 0.2955 0.4335 'International Tables Vol C Tables 4.2.6.8 and 6.1.1.4'
S S 0.3331 0.5567 'International Tables Vol C Tables 4.2.6.8 and 6.1.1.4'

loop_
_exptl_crystal_face_index_h
_exptl_crystal_face_index_k
_exptl_crystal_face_index_l
_exptl_crystal_face_perp_dist
_exptl_oxdiff_crystal_face_indexfrac_h
_exptl_oxdiff_crystal_face_indexfrac_k
_exptl_oxdiff_crystal_face_indexfrac_l
_exptl_oxdiff_crystal_face_x
_exptl_oxdiff_crystal_face_y
_exptl_oxdiff_crystal_face_z
7 2 -1 0.0197 7.0000 2.0000 -1.0000 -0.0351 -0.1205 1.0163
-7 -3 2 0.0418 -7.0000 -3.0000 2.0000 -0.0232 0.2637 -1.0228
0 2 8 0.0348 0.0000 2.0000 8.0000 0.3508 0.9865 0.0978
-4 7 -4 0.0279 -4.0000 7.0000 -4.0000 0.5788 -0.6427 -0.4974
-1 -11 -2 0.0119 -1.0000 -11.0000 -2.0000 -0.9211 -0.0850 -0.3240
-1 11 2 0.0297 -1.0000 11.0000 2.0000 0.9711 0.0740 0.0398
1 -10 -4 0.0098 1.0000 -10.0000 -4.0000 -0.9362 -0.3445 -0.0417
7 3 -1 0.0148 7.0000 3.0000 -1.0000 0.0466 -0.1364 1.0313
3 3 -7 0.0286 3.0000 3.0000 -7.0000 0.0063 -0.9223 0.4120
-1 10 4 0.0213 -1.0000 10.0000 4.0000 0.9362 0.3445 0.0417

loop_
_geom_angle_atom_site_label_1
_geom_angle_atom_site_label_2
_geom_angle_atom_site_label_3
_geom_angle
_geom_angle_site_symmetry_1
_geom_angle_site_symmetry_3
P2 S2 Li1 88.93(11) . 3_765
C13 P2 S2 111.98(8) . .
C13 P2 C25 102.57(10) . .
C19 P2 S2 112.07(8) . .
C19 P2 C13 104.54(10) . .
C19 P2 C25 111.28(10) . .
C25 P2 S2 113.65(8) . .
P1 S1 Li1 100.41(11) . .
C25 S3 Li1 105.78(13) . .
C25 S3 Li1 101.67(13) . 3_765
Li1 S3 Li1 66.21(18) . 3_765
C7 P1 S1 110.45(8) . .
C7 P1 C25 108.96(10) . .
C7 P1 C1 103.76(10) . .
C25 P1 S1 116.39(7) . .
C1 P1 S1 112.71(8) . .
C1 P1 C25 103.66(10) . .
C18 C13 P2 122.72(17) . .
C14 C13 P2 118.64(19) . .
C14 C13 C18 118.6(2) . .
C22 C23 C24 120.5(2) . .
C21 C22 C23 120.0(2) . .
C22 C21 C20 120.1(3) . .
C15 C16 C17 119.9(2) . .
C9 C8 C7 119.5(2) . .
C21 C20 C19 120.1(2) . .
C20 C19 P2 120.76(18) . .
C24 C19 P2 119.90(18) . .
C24 C19 C20 119.3(2) . .
C8 C7 P1 120.31(17) . .
C12 C7 P1 119.76(17) . .
C12 C7 C8 119.9(2) . .
C10 C11 C12 120.1(2) . .
C23 C24 C19 119.9(2) . .
C8 C9 C10 120.5(2) . .
C11 C12 C7 120.0(2) . .
C11 C10 C9 119.9(2) . .
P2 C25 P1 120.04(12) . .
S3 C25 P2 106.78(11) . .
S3 C25 P1 110.29(11) . .
C4 C3 C2 120.6(2) . .
C16 C15 C14 120.6(3) . .
C18 C17 C16 119.2(2) . .
C6 C1 P1 117.73(17) . .
C6 C1 C2 119.1(2) . .
C2 C1 P1 123.18(18) . .
C5 C6 C1 120.8(2) . .
C1 C2 C3 119.8(2) . .
C17 C18 C13 121.1(2) . .
C3 C4 C5 119.5(2) . .
C4 C5 C6 120.3(2) . .
C13 C14 C15 120.5(3) . .
S2 Li1 S3 94.45(15) 3_765 3_765
S2 Li1 Li1 100.5(2) 3_765 3_765
S1 Li1 S2 144.0(2) . 3_765
S1 Li1 S3 111.45(18) . 3_765
S1 Li1 Li1 114.8(3) . 3_765
S3 Li1 S2 97.03(16) . 3_765
S3 Li1 S1 94.89(16) . .
S3 Li1 S3 113.79(18) . 3_765
S3 Li1 Li1 59.33(17) . 3_765
S3 Li1 Li1 54.46(16) 3_765 3_765

loop_
_geom_bond_atom_site_label_1
_geom_bond_atom_site_label_2
_geom_bond_distance
_geom_bond_site_symmetry_2
S2 P2 1.9644(8) .
S2 Li1 2.489(5) 3_765
P2 C13 1.823(2) .
P2 C19 1.817(2) .
P2 C25 1.838(2) .
S1 P1 1.9762(8) .
S1 Li1 2.424(5) .
S3 C25 1.825(2) .
S3 Li1 2.406(5) .
S3 Li1 2.543(5) 3_765
P1 C7 1.818(2) .
P1 C25 1.856(2) .
P1 C1 1.819(2) .
C13 C18 1.390(3) .
C13 C14 1.376(3) .
C23 C22 1.386(4) .
C23 C24 1.387(4) .
C22 C21 1.382(4) .
C21 C20 1.389(3) .
C16 C15 1.366(4) .
C16 C17 1.390(4) .
C8 C7 1.394(3) .
C8 C9 1.382(3) .
C20 C19 1.402(3) .
C19 C24 1.395(3) .
C7 C12 1.393(3) .
C11 C12 1.384(3) .
C11 C10 1.382(4) .
C9 C10 1.388(3) .
C3 C2 1.397(3) .
C3 C4 1.378(4) .
C15 C14 1.386(4) .
C17 C18 1.386(3) .
C1 C6 1.384(3) .
C1 C2 1.392(3) .
C6 C5 1.384(3) .
C4 C5 1.382(4) .
Li1 S2 2.489(5) 3_765
Li1 S3 2.543(5) 3_765
Li1 Li1 2.706(9) 3_765

loop_
_geom_torsion_atom_site_label_1
_geom_torsion_atom_site_label_2
_geom_torsion_atom_site_label_3
_geom_torsion_atom_site_label_4
_geom_torsion
_geom_torsion_site_symmetry_1
S2 P2 C13 C18 -159.52(18) .
S2 P2 C13 C14 21.8(2) .
S2 P2 C19 C20 -168.36(17) .
S2 P2 C19 C24 11.6(2) .
S2 P2 C25 S3 65.70(11) .
S2 P2 C25 P1 -60.66(14) .
P2 C13 C18 C17 -177.48(19) .
P2 C13 C14 C15 177.5(2) .
P2 C19 C24 C23 179.83(18) .
S1 P1 C7 C8 166.72(15) .
S1 P1 C7 C12 -13.9(2) .
S1 P1 C25 P2 86.21(13) .
S1 P1 C25 S3 -38.50(13) .
S1 P1 C1 C6 -71.46(19) .
S1 P1 C1 C2 106.55(19) .
P1 C7 C12 C11 -178.63(17) .
P1 C1 C6 C5 178.10(19) .
P1 C1 C2 C3 -178.3(2) .
C13 P2 C19 C20 -46.9(2) .
C13 P2 C19 C24 133.07(19) .
C13 P2 C25 S3 -55.38(13) .
C13 P2 C25 P1 178.27(13) .
C23 C22 C21 C20 -0.5(4) .
C22 C23 C24 C19 0.2(4) .
C22 C21 C20 C19 0.5(4) .
C21 C20 C19 P2 179.84(19) .
C21 C20 C19 C24 -0.1(4) .
C16 C15 C14 C13 0.6(5) .
C16 C17 C18 C13 -0.4(4) .
C8 C7 C12 C11 0.8(3) .
C8 C9 C10 C11 0.4(3) .
C20 C19 C24 C23 -0.2(3) .
C19 P2 C13 C18 78.9(2) .
C19 P2 C13 C14 -99.8(2) .
C19 P2 C25 S3 -166.65(11) .
C19 P2 C25 P1 66.99(15) .
C7 P1 C25 P2 -39.45(16) .
C7 P1 C25 S3 -164.15(11) .
C7 P1 C1 C6 48.0(2) .
C7 P1 C1 C2 -134.0(2) .
C7 C8 C9 C10 0.5(3) .
C24 C23 C22 C21 0.2(4) .
C9 C8 C7 P1 178.33(17) .
C9 C8 C7 C12 -1.0(3) .
C12 C11 C10 C9 -0.7(4) .
C10 C11 C12 C7 0.1(3) .
C25 P2 C13 C18 -37.3(2) .
C25 P2 C13 C14 144.0(2) .
C25 P2 C19 C20 63.1(2) .
C25 P2 C19 C24 -116.92(19) .
C25 P1 C7 C8 -64.26(19) .
C25 P1 C7 C12 115.12(18) .
C25 P1 C1 C6 161.85(18) .
C25 P1 C1 C2 -20.1(2) .
C3 C4 C5 C6 0.1(4) .
C15 C16 C17 C18 -0.4(4) .
C17 C16 C15 C14 0.3(5) .
C1 P1 C7 C8 45.7(2) .
C1 P1 C7 C12 -134.93(18) .
C1 P1 C25 P2 -149.46(13) .
C1 P1 C25 S3 85.84(13) .
C1 C6 C5 C4 0.1(4) .
C6 C1 C2 C3 -0.3(4) .
C2 C3 C4 C5 -0.5(4) .
C2 C1 C6 C5 0.0(3) .
C18 C13 C14 C15 -1.3(4) .
C4 C3 C2 C1 0.6(4) .
C14 C13 C18 C17 1.2(4) .
Li1 S3 C25 P2 -29.01(15) 3_765
Li1 S3 C25 P2 -97.32(15) .
Li1 S3 C25 P1 102.98(14) 3_765
Li1 S3 C25 P1 34.67(16) .
